data_4314050
loop_
_publ_author_name
'Timothy J. Boyle'
'Nicholas L. Andrews'
'Mark A. Rodriguez'
'Charles Campana'
'Timothy Yiu'

_publ_section_title
;
 Structural Variations of Potassium Aryloxides
;
_journal_name_full 'Inorganic Chemistry'
_journal_page_first 5357
_journal_page_last 5366
_journal_paper_doi 10.1021/ic034222k
_journal_volume 42
_journal_year 2003
_chemical_formula_sum 'C28 H35 K3 O4'
_chemical_formula_weight 552.86
_chemical_name_common K3(DMP)3(THF)
_chemical_name_systematic
; 
 ? 
;
_space_group_IT_number 2
_symmetry_cell_setting triclinic
_symmetry_space_group_name_Hall '-P 1'
_symmetry_space_group_name_H-M 'P -1'
_atom_sites_solution_hydrogens geom
_atom_sites_solution_primary direct
_atom_sites_solution_secondary difmap
_audit_creation_method SHELXL-97
_cell_angle_alpha 71.754(4)
_cell_angle_beta 62.253(4)
_cell_angle_gamma 74.888(4)
_cell_formula_units_Z 2
_cell_length_a 11.738(3)
_cell_length_b 11.887(3)
_cell_length_c 11.985(3)
_cell_measurement_temperature 168(2)
_cell_volume 1392.4(6)
_computing_cell_refinement 'Bruker SMART'
_computing_data_collection 'Bruker SMART'
_computing_data_reduction 'Bruker SHELXTL'
_computing_molecular_graphics 'Bruker SHELXTL'
_computing_publication_material 'Bruker SHELXTL'
_computing_structure_refinement 'SHELXL-97 (Sheldrick, 1997)'
_computing_structure_solution 'SHELXS-97 (Sheldrick, 1990)'
_diffrn_ambient_temperature 168(2)
_diffrn_measured_fraction_theta_full 0.988
_diffrn_measured_fraction_theta_max 0.988
_diffrn_measurement_device_type 'CCD area detector'
_diffrn_measurement_method 'phi and omega scans'
_diffrn_radiation_monochromator graphite
_diffrn_radiation_source 'fine-focus sealed tube'
_diffrn_radiation_type MoK\a
_diffrn_radiation_wavelength 0.71073
_diffrn_reflns_av_R_equivalents 0.0307
_diffrn_reflns_av_sigmaI/netI 0.0517
_diffrn_reflns_limit_h_max 14
_diffrn_reflns_limit_h_min -14
_diffrn_reflns_limit_k_max 14
_diffrn_reflns_limit_k_min -14
_diffrn_reflns_limit_l_max 14
_diffrn_reflns_limit_l_min -14
_diffrn_reflns_number 11316
_diffrn_reflns_theta_full 26.40
_diffrn_reflns_theta_max 26.40
_diffrn_reflns_theta_min 1.82
_exptl_absorpt_coefficient_mu 0.521
_exptl_absorpt_correction_type 'SADABS (V2.03)'
_exptl_crystal_colour colorless
_exptl_crystal_density_diffrn 1.319
_exptl_crystal_density_method 'not measured'
_exptl_crystal_description plate
_exptl_crystal_F_000 584
_exptl_crystal_size_max .13
_exptl_crystal_size_min .20
_refine_diff_density_max 0.763
_refine_diff_density_min -0.572
_refine_diff_density_rms 0.059
_refine_ls_extinction_method none
_refine_ls_goodness_of_fit_ref 1.015
_refine_ls_hydrogen_treatment mixed
_refine_ls_matrix_type full
_refine_ls_number_parameters 388
_refine_ls_number_reflns 5642
_refine_ls_number_restraints 0
_refine_ls_restrained_S_all 1.015
_refine_ls_R_factor_all 0.0678
_refine_ls_R_factor_gt 0.0430
_refine_ls_shift/su_max 0.001
_refine_ls_shift/su_mean 0.000
_refine_ls_structure_factor_coef Fsqd
_refine_ls_weighting_details 'calc w=1/[\s^2^(Fo^2^)+(0.0433P)^2^+0.7407P] where P=(Fo^2^+2Fc^2^)/3'
_refine_ls_weighting_scheme calc
_refine_ls_wR_factor_gt 0.0943
_refine_ls_wR_factor_ref 0.1044
_reflns_number_gt 4192
_reflns_number_total 5642
_reflns_threshold_expression >2sigma(I)
_cod_data_source_file ic034222ksi20030227_032620_07.cif
_cod_data_source_block na083s
_cod_depositor_comments
;
The following automatic conversions were performed:

'_symmetry_cell_setting' value 'Triclinic' changed to 'triclinic'
according to the built-in table from CIF Core dictionary named
'cif_core.dic' version 2.4.1 from 2010-06-29.

Automatic conversion script
Id: cif_fix_values 1646 2011-03-28 12:23:43Z adriana 
;
_cod_database_code 4314050

loop_
_symmetry_equiv_pos_as_xyz
'x, y, z'
'-x, -y, -z'

loop_
_atom_site_label
_atom_site_type_symbol
_atom_site_fract_x
_atom_site_fract_y
_atom_site_fract_z
_atom_site_U_iso_or_equiv
_atom_site_adp_type
_atom_site_occupancy
_atom_site_symmetry_multiplicity
_atom_site_calc_flag
_atom_site_refinement_flags
_atom_site_disorder_assembly
_atom_site_disorder_group
K1 K 0.18338(5) 0.84049(5) 0.30467(5) 0.02789(14) Uani 1 1 d . . .
K2 K -0.08445(5) 0.70981(5) 0.39769(5) 0.02625(14) Uani 1 1 d . . .
K3 K -0.06468(5) 1.05174(5) 0.21991(5) 0.02985(15) Uani 1 1 d . . .
O1 O 0.13903(16) 0.62075(14) 0.40778(16) 0.0286(4) Uani 1 1 d . . .
O2 O -0.08334(16) 0.91636(14) 0.44363(15) 0.0256(4) Uani 1 1 d . . .
O3 O 0.03558(16) 0.85033(15) 0.15950(15) 0.0276(4) Uani 1 1 d . . .
O4 O 0.43303(18) 0.74795(18) 0.15655(19) 0.0436(5) Uani 1 1 d . . .
C1 C 0.2172(2) 0.5195(2) 0.4058(2) 0.0246(5) Uani 1 1 d . . .
C2 C 0.2295(2) 0.4417(2) 0.3299(2) 0.0245(5) Uani 1 1 d . . .
C3 C 0.3126(2) 0.3347(2) 0.3285(2) 0.0288(6) Uani 1 1 d . . .
H3 H 0.3214 0.2852 0.2754 0.035 Uiso 1 1 calc R . .
C4 C 0.3834(2) 0.2982(2) 0.4028(3) 0.0316(6) Uani 1 1 d . . .
H4 H 0.4381 0.2235 0.4028 0.038 Uiso 1 1 calc R . .
C5 C 0.3724(2) 0.3729(2) 0.4770(2) 0.0312(6) Uani 1 1 d . . .
H5 H 0.4212 0.3490 0.5274 0.037 Uiso 1 1 calc R . .
C6 C 0.2919(2) 0.4820(2) 0.4796(2) 0.0274(5) Uani 1 1 d . . .
C7 C 0.1482(3) 0.4779(3) 0.2542(3) 0.0350(6) Uani 1 1 d . . .
H7A H 0.052(3) 0.478(2) 0.313(3) 0.041(8) Uiso 1 1 d . . .
H7B H 0.168(3) 0.425(3) 0.202(3) 0.047(9) Uiso 1 1 d . . .
H7C H 0.164(3) 0.560(3) 0.194(3) 0.052(9) Uiso 1 1 d . . .
C8 C 0.2837(3) 0.5626(3) 0.5587(3) 0.0387(7) Uani 1 1 d . . .
H8A H 0.195(3) 0.572(3) 0.631(3) 0.051(9) Uiso 1 1 d . . .
H8B H 0.305(3) 0.641(3) 0.504(3) 0.052(9) Uiso 1 1 d . . .
H8C H 0.344(3) 0.531(3) 0.601(3) 0.049(9) Uiso 1 1 d . . .
C9 C -0.1609(2) 0.9220(2) 0.5638(2) 0.0229(5) Uani 1 1 d . . .
C10 C -0.1203(2) 0.8635(2) 0.6651(2) 0.0248(5) Uani 1 1 d . . .
C11 C -0.2062(3) 0.8653(2) 0.7934(2) 0.0292(6) Uani 1 1 d . . .
H11 H -0.1778 0.8250 0.8600 0.035 Uiso 1 1 calc R . .
C12 C -0.3323(3) 0.9247(2) 0.8261(3) 0.0353(6) Uani 1 1 d . . .
H12 H -0.3900 0.9247 0.9139 0.042 Uiso 1 1 calc R . .
C13 C -0.3718(3) 0.9837(2) 0.7285(3) 0.0331(6) Uani 1 1 d . . .
H13 H -0.4576 1.0252 0.7501 0.040 Uiso 1 1 calc R . .
C14 C -0.2896(2) 0.9843(2) 0.5988(2) 0.0278(6) Uani 1 1 d . . .
C15 C 0.0136(3) 0.7953(2) 0.6314(3) 0.0292(6) Uani 1 1 d . . .
H15A H 0.026(3) 0.733(2) 0.585(3) 0.035(7) Uiso 1 1 d . . .
H15B H 0.028(3) 0.753(2) 0.712(3) 0.035(7) Uiso 1 1 d . . .
H15C H 0.077(3) 0.847(2) 0.579(3) 0.030(7) Uiso 1 1 d . . .
C16 C -0.3379(3) 1.0453(3) 0.4957(3) 0.0382(7) Uani 1 1 d . . .
H16A H -0.321(3) 0.990(3) 0.439(3) 0.044(8) Uiso 1 1 d . . .
H16B H -0.299(3) 1.114(3) 0.440(3) 0.039(8) Uiso 1 1 d . . .
H16C H -0.427(3) 1.076(3) 0.530(3) 0.055(9) Uiso 1 1 d . . .
C17 C 0.0979(2) 0.8118(2) 0.0525(2) 0.0237(5) Uani 1 1 d . . .
C18 C 0.2169(2) 0.8524(2) -0.0447(2) 0.0282(6) Uani 1 1 d . . .
C19 C 0.2894(3) 0.8015(3) -0.1510(3) 0.0377(7) Uani 1 1 d . . .
H19 H 0.3706 0.8275 -0.2123 0.045 Uiso 1 1 calc R . .
C20 C 0.2473(3) 0.7145(2) -0.1704(3) 0.0416(7) Uani 1 1 d . . .
H20 H 0.2993 0.6789 -0.2426 0.050 Uiso 1 1 calc R . .
C21 C 0.1272(3) 0.6801(2) -0.0820(3) 0.0403(7) Uani 1 1 d . . .
H21 H 0.0958 0.6222 -0.0962 0.048 Uiso 1 1 calc R . .
C22 C 0.0507(3) 0.7277(2) 0.0274(2) 0.0310(6) Uani 1 1 d . . .
C23 C 0.2644(3) 0.9510(3) -0.0308(3) 0.0403(7) Uani 1 1 d . . .
H23A H 0.312(4) 0.920(3) 0.025(4) 0.078(12) Uiso 1 1 d . . .
H23B H 0.201(4) 1.009(3) -0.004(3) 0.067(12) Uiso 1 1 d . . .
H23C H 0.328(3) 0.993(3) -0.109(3) 0.059(10) Uiso 1 1 d . . .
C24 C -0.0786(3) 0.6885(3) 0.1200(3) 0.0458(8) Uani 1 1 d . . .
H24A H -0.079(3) 0.626(3) 0.197(3) 0.061(10) Uiso 1 1 d . . .
H24B H -0.144(3) 0.751(3) 0.162(3) 0.039(8) Uiso 1 1 d . . .
H24C H -0.113(3) 0.658(3) 0.076(3) 0.068(11) Uiso 1 1 d . . .
C25 C 0.4458(3) 0.6710(3) 0.0792(3) 0.0442(7) Uani 1 1 d . . .
H25A H 0.4736 0.7140 -0.0126 0.053 Uiso 1 1 calc R . .
H25B H 0.3617 0.6432 0.1089 0.053 Uiso 1 1 calc R . .
C26 C 0.5463(3) 0.5666(3) 0.0942(4) 0.0611(10) Uani 1 1 d . . .
H26A H 0.5053 0.4991 0.1638 0.073 Uiso 1 1 calc R . .
H26B H 0.5990 0.5390 0.0125 0.073 Uiso 1 1 calc R . .
C27 C 0.6246(4) 0.6139(3) 0.1274(5) 0.0795(14) Uani 1 1 d . . .
H27A H 0.6995 0.6452 0.0486 0.095 Uiso 1 1 calc R . .
H27B H 0.6579 0.5509 0.1860 0.095 Uiso 1 1 calc R . .
C28 C 0.5382(3) 0.7122(3) 0.1932(4) 0.0546(9) Uani 1 1 d . . .
H28A H 0.5060 0.6835 0.2883 0.065 Uiso 1 1 calc R . .
H28B H 0.5863 0.7803 0.1659 0.065 Uiso 1 1 calc R . .

loop_
_atom_site_aniso_label
_atom_site_aniso_U_11
_atom_site_aniso_U_22
_atom_site_aniso_U_33
_atom_site_aniso_U_23
_atom_site_aniso_U_13
_atom_site_aniso_U_12
K1 0.0249(3) 0.0243(3) 0.0316(3) -0.0054(2) -0.0096(2) -0.0043(2)
K2 0.0248(3) 0.0265(3) 0.0249(3) -0.0034(2) -0.0082(2) -0.0066(2)
K3 0.0369(3) 0.0257(3) 0.0255(3) -0.0048(2) -0.0154(2) 0.0016(2)
O1 0.0317(10) 0.0204(9) 0.0336(10) -0.0058(7) -0.0153(8) -0.0007(7)
O2 0.0301(9) 0.0251(9) 0.0189(9) -0.0053(7) -0.0083(7) -0.0029(7)
O3 0.0288(9) 0.0290(9) 0.0209(9) -0.0071(7) -0.0062(7) -0.0035(7)
O4 0.0354(11) 0.0449(12) 0.0506(13) -0.0200(10) -0.0175(10) 0.0048(9)
C1 0.0239(12) 0.0205(12) 0.0272(13) -0.0013(10) -0.0095(11) -0.0070(10)
C2 0.0257(13) 0.0230(12) 0.0212(12) -0.0022(10) -0.0066(10) -0.0075(10)
C3 0.0299(14) 0.0263(13) 0.0226(13) -0.0058(10) -0.0023(11) -0.0079(11)
C4 0.0239(13) 0.0252(13) 0.0338(14) -0.0049(11) -0.0055(11) 0.0007(10)
C5 0.0233(13) 0.0355(15) 0.0328(14) -0.0019(12) -0.0135(11) -0.0045(11)
C6 0.0243(13) 0.0295(13) 0.0271(13) -0.0044(11) -0.0088(11) -0.0076(10)
C7 0.0454(18) 0.0331(16) 0.0307(15) -0.0060(13) -0.0184(14) -0.0087(13)
C8 0.0388(17) 0.0384(17) 0.0481(18) -0.0150(15) -0.0249(16) -0.0004(14)
C9 0.0276(13) 0.0190(11) 0.0245(13) -0.0071(10) -0.0101(11) -0.0061(10)
C10 0.0320(13) 0.0195(12) 0.0255(13) -0.0049(10) -0.0119(11) -0.0083(10)
C11 0.0380(15) 0.0285(13) 0.0230(13) -0.0063(10) -0.0106(11) -0.0114(11)
C12 0.0373(15) 0.0372(15) 0.0261(14) -0.0113(12) 0.0000(12) -0.0176(12)
C13 0.0251(13) 0.0312(14) 0.0378(15) -0.0131(12) -0.0027(12) -0.0094(11)
C14 0.0272(13) 0.0241(13) 0.0323(14) -0.0049(11) -0.0116(11) -0.0072(10)
C15 0.0367(15) 0.0273(14) 0.0267(14) -0.0061(11) -0.0163(12) -0.0029(12)
C16 0.0297(16) 0.0409(17) 0.0407(17) -0.0053(15) -0.0169(14) 0.0000(14)
C17 0.0277(13) 0.0213(12) 0.0224(12) -0.0028(10) -0.0147(10) 0.0020(10)
C18 0.0257(13) 0.0351(14) 0.0213(13) -0.0068(11) -0.0104(11) 0.0014(11)
C19 0.0315(15) 0.0510(18) 0.0246(14) -0.0108(13) -0.0113(12) 0.0058(13)
C20 0.057(2) 0.0345(15) 0.0302(15) -0.0147(12) -0.0221(15) 0.0160(14)
C21 0.071(2) 0.0235(13) 0.0432(17) -0.0089(12) -0.0402(17) 0.0012(13)
C22 0.0422(16) 0.0247(13) 0.0311(14) 0.0002(11) -0.0237(13) -0.0044(11)
C23 0.0384(18) 0.052(2) 0.0293(16) -0.0077(14) -0.0072(14) -0.0192(16)
C24 0.053(2) 0.049(2) 0.0465(19) 0.0012(16) -0.0292(17) -0.0232(17)
C25 0.0407(17) 0.0460(17) 0.0542(19) -0.0138(15) -0.0268(15) -0.0023(14)
C26 0.058(2) 0.059(2) 0.077(3) -0.0321(19) -0.036(2) 0.0116(17)
C27 0.072(3) 0.051(2) 0.154(4) -0.044(3) -0.081(3) 0.0219(19)
C28 0.051(2) 0.062(2) 0.065(2) -0.0258(18) -0.0353(18) 0.0056(16)

loop_
_atom_type_symbol
_atom_type_description
_atom_type_scat_dispersion_real
_atom_type_scat_dispersion_imag
_atom_type_scat_source
C C 0.0033 0.0016 'International Tables Vol C Tables 4.2.6.8 and 6.1.1.4'
H H 0.0000 0.0000 'International Tables Vol C Tables 4.2.6.8 and 6.1.1.4'
O O 0.0106 0.0060 'International Tables Vol C Tables 4.2.6.8 and 6.1.1.4'
K K 0.2009 0.2494 'International Tables Vol C Tables 4.2.6.8 and 6.1.1.4'

loop_
_geom_angle_atom_site_label_1
_geom_angle_atom_site_label_2
_geom_angle_atom_site_label_3
_geom_angle
_geom_angle_site_symmetry_1
_geom_angle_site_symmetry_3
_geom_angle_publ_flag
O1 K1 O4 86.39(6) . . ?
O1 K1 O2 89.03(5) . . ?
O4 K1 O2 172.27(6) . . ?
O1 K1 O3 86.19(5) . . ?
O4 K1 O3 103.84(6) . . ?
O2 K1 O3 69.60(5) . . ?
O1 K1 C13 139.61(7) . 2_576 ?
O4 K1 C13 74.09(6) . 2_576 ?
O2 K1 C13 113.24(6) . 2_576 ?
O3 K1 C13 132.30(6) . 2_576 ?
O1 K1 C12 161.04(7) . 2_576 ?
O4 K1 C12 77.98(7) . 2_576 ?
O2 K1 C12 107.61(6) . 2_576 ?
O3 K1 C12 107.79(6) . 2_576 ?
C13 K1 C12 24.52(7) 2_576 2_576 ?
O1 K1 C11 172.29(6) . 2_576 ?
O4 K1 C11 100.81(6) . 2_576 ?
O2 K1 C11 84.10(6) . 2_576 ?
O3 K1 C11 94.65(6) . 2_576 ?
C13 K1 C11 42.19(7) 2_576 2_576 ?
C12 K1 C11 24.18(7) 2_576 2_576 ?
O1 K1 C14 128.86(6) . 2_576 ?
O4 K1 C14 92.86(6) . 2_576 ?
O2 K1 C14 94.87(6) . 2_576 ?
O3 K1 C14 142.42(6) . 2_576 ?
C13 K1 C14 24.21(6) 2_576 2_576 ?
C12 K1 C14 42.84(7) 2_576 2_576 ?
C11 K1 C14 48.71(6) 2_576 2_576 ?
O1 K1 C15 68.68(6) . . ?
O4 K1 C15 130.43(6) . . ?
O2 K1 C15 52.79(6) . . ?
O3 K1 C15 115.81(6) . . ?
C13 K1 C15 97.57(7) 2_576 . ?
C12 K1 C15 113.97(7) 2_576 . ?
C11 K1 C15 104.20(6) 2_576 . ?
C14 K1 C15 73.70(7) 2_576 . ?
O1 K1 C10 149.10(6) . 2_576 ?
O4 K1 C10 119.44(6) . 2_576 ?
O2 K1 C10 66.91(5) . 2_576 ?
O3 K1 C10 102.05(5) . 2_576 ?
C13 K1 C10 48.52(6) 2_576 2_576 ?
C12 K1 C10 42.02(6) 2_576 2_576 ?
C11 K1 C10 23.37(6) 2_576 2_576 ?
C14 K1 C10 41.31(6) 2_576 2_576 ?
C15 K1 C10 81.07(6) . 2_576 ?
O1 K2 O2 91.96(5) . . ?
O1 K2 O3 90.50(5) . . ?
O2 K2 O3 74.99(5) . . ?
O1 K2 C2 91.31(6) . 2_566 ?
O2 K2 C2 103.68(6) . 2_566 ?
O3 K2 C2 177.79(6) . 2_566 ?
O1 K2 C3 111.27(7) . 2_566 ?
O2 K2 C3 86.43(6) . 2_566 ?
O3 K2 C3 151.97(6) . 2_566 ?
C2 K2 C3 25.82(6) 2_566 2_566 ?
O1 K2 C1 93.07(6) . 2_566 ?
O2 K2 C1 129.68(6) . 2_566 ?
O3 K2 C1 154.84(6) . 2_566 ?
C2 K2 C1 26.21(6) 2_566 2_566 ?
C3 K2 C1 45.56(6) 2_566 2_566 ?
O1 K2 C4 135.84(6) . 2_566 ?
O2 K2 C4 91.81(6) . 2_566 ?
O3 K2 C4 132.77(6) . 2_566 ?
C2 K2 C4 45.24(7) 2_566 2_566 ?
C3 K2 C4 25.36(7) 2_566 2_566 ?
C1 K2 C4 52.68(6) 2_566 2_566 ?
O1 K2 C5 137.35(6) . 2_566 ?
O2 K2 C5 114.69(6) . 2_566 ?
O3 K2 C5 127.10(6) . 2_566 ?
C2 K2 C5 51.70(7) 2_566 2_566 ?
C3 K2 C5 43.82(7) 2_566 2_566 ?
C1 K2 C5 44.29(6) 2_566 2_566 ?
C4 K2 C5 24.72(7) 2_566 2_566 ?
O1 K2 C6 114.91(6) . 2_566 ?
O2 K2 C6 135.40(6) . 2_566 ?
O3 K2 C6 135.10(6) . 2_566 ?
C2 K2 C6 44.85(6) 2_566 2_566 ?
C3 K2 C6 51.59(7) 2_566 2_566 ?
C1 K2 C6 25.35(6) 2_566 2_566 ?
C4 K2 C6 43.97(6) 2_566 2_566 ?
C5 K2 C6 24.50(6) 2_566 2_566 ?
O1 K2 C9 96.49(6) . . ?
O2 K2 C9 21.21(5) . . ?
O3 K2 C9 95.69(6) . . ?
C2 K2 C9 82.85(6) 2_566 . ?
C3 K2 C9 65.45(6) 2_566 . ?
C1 K2 C9 108.61(6) 2_566 . ?
C4 K2 C9 74.11(6) 2_566 . ?
C5 K2 C9 98.50(6) 2_566 . ?
C6 K2 C9 115.87(6) 2_566 . ?
O1 K2 C24 110.69(7) . . ?
O2 K2 C24 123.52(7) . . ?
O3 K2 C24 54.73(7) . . ?
C2 K2 C24 125.61(7) 2_566 . ?
C3 K2 C24 126.45(8) 2_566 . ?
C1 K2 C24 100.99(7) 2_566 . ?
C4 K2 C24 103.46(8) 2_566 . ?
C5 K2 C24 82.66(7) 2_566 . ?
C6 K2 C24 81.11(7) 2_566 . ?
C9 K2 C24 138.38(8) . . ?
O3 K3 O2 79.59(5) . . ?
O3 K3 C19 119.49(7) . 2_575 ?
O2 K3 C19 126.68(7) . 2_575 ?
O3 K3 C20 143.17(7) . 2_575 ?
O2 K3 C20 126.63(7) . 2_575 ?
C19 K3 C20 25.70(8) 2_575 2_575 ?
O3 K3 C18 97.77(6) . 2_575 ?
O2 K3 C18 141.59(7) . 2_575 ?
C19 K3 C18 25.76(7) 2_575 2_575 ?
C20 K3 C18 45.41(7) 2_575 2_575 ?
O3 K3 C21 138.18(7) . 2_575 ?
O2 K3 C21 142.23(6) . 2_575 ?
C19 K3 C21 44.61(8) 2_575 2_575 ?
C20 K3 C21 25.42(8) 2_575 2_575 ?
C18 K3 C21 51.99(7) 2_575 2_575 ?
O3 K3 C15 134.23(6) . 2_576 ?
O2 K3 C15 72.25(6) . 2_576 ?
C19 K3 C15 106.27(7) 2_575 2_576 ?
C20 K3 C15 82.02(8) 2_575 2_576 ?
C18 K3 C15 126.59(7) 2_575 2_576 ?
C21 K3 C15 76.86(7) 2_575 2_576 ?
O3 K3 C22 113.40(6) . 2_575 ?
O2 K3 C22 166.24(6) . 2_575 ?
C19 K3 C22 52.05(7) 2_575 2_575 ?
C20 K3 C22 44.85(7) 2_575 2_575 ?
C18 K3 C22 44.58(7) 2_575 2_575 ?
C21 K3 C22 25.07(7) 2_575 2_575 ?
C15 K3 C22 94.61(7) 2_576 2_575 ?
O3 K3 C17 95.56(6) . 2_575 ?
O2 K3 C17 165.84(6) . 2_575 ?
C19 K3 C17 44.76(6) 2_575 2_575 ?
C20 K3 C17 52.30(7) 2_575 2_575 ?
C18 K3 C17 25.31(6) 2_575 2_575 ?
C21 K3 C17 44.13(6) 2_575 2_575 ?
C15 K3 C17 119.19(7) 2_576 2_575 ?
C22 K3 C17 25.02(6) 2_575 2_575 ?
O3 K3 C16 114.69(7) . . ?
O2 K3 C16 55.39(6) . . ?
C19 K3 C16 72.00(7) 2_575 . ?
C20 K3 C16 73.96(8) 2_575 . ?
C18 K3 C16 93.25(7) 2_575 . ?
C21 K3 C16 97.16(8) 2_575 . ?
C15 K3 C16 77.26(8) 2_576 . ?
C22 K3 C16 118.71(7) 2_575 . ?
C17 K3 C16 116.55(7) 2_575 . ?
O3 K3 C11 99.39(6) . 2_576 ?
O2 K3 C11 84.99(6) . 2_576 ?
C19 K3 C11 131.83(8) 2_575 2_576 ?
C20 K3 C11 107.50(8) 2_575 2_576 ?
C18 K3 C11 132.69(7) 2_575 2_576 ?
C21 K3 C11 87.59(7) 2_575 2_576 ?
C15 K3 C11 43.84(6) 2_576 2_576 ?
C22 K3 C11 88.23(7) 2_575 2_576 ?
C17 K3 C11 109.01(6) 2_575 2_576 ?
C16 K3 C11 118.14(7) . 2_576 ?
O3 K3 C10 110.50(6) . 2_576 ?
O2 K3 C10 68.55(6) . 2_576 ?
C19 K3 C10 129.31(7) 2_575 2_576 ?
C20 K3 C10 103.83(7) 2_575 2_576 ?
C18 K3 C10 143.54(6) 2_575 2_576 ?
C21 K3 C10 91.73(7) 2_575 2_576 ?
C15 K3 C10 25.12(6) 2_576 2_576 ?
C22 K3 C10 101.34(6) 2_575 2_576 ?
C17 K3 C10 125.46(6) 2_575 2_576 ?
C16 K3 C10 95.22(7) . 2_576 ?
C11 K3 C10 22.96(6) 2_576 2_576 ?
C1 O1 K1 131.88(14) . . ?
C1 O1 K2 139.36(15) . . ?
K1 O1 K2 82.52(5) . . ?
C9 O2 K3 134.29(14) . . ?
C9 O2 K2 110.96(13) . . ?
K3 O2 K2 97.24(6) . . ?
C9 O2 K1 136.28(14) . . ?
K3 O2 K1 83.74(5) . . ?
K2 O2 K1 76.80(4) . . ?
C17 O3 K3 136.37(14) . . ?
C17 O3 K2 124.18(14) . . ?
K3 O3 K2 97.63(6) . . ?
C17 O3 K1 117.68(14) . . ?
K3 O3 K1 82.57(5) . . ?
K2 O3 K1 74.37(5) . . ?
C28 O4 C25 108.7(2) . . ?
C28 O4 K1 125.72(18) . . ?
C25 O4 K1 116.85(16) . . ?
O1 C1 C6 121.6(2) . . ?
O1 C1 C2 120.9(2) . . ?
C6 C1 C2 117.4(2) . . ?
O1 C1 K2 115.36(14) . 2_566 ?
C6 C1 K2 80.80(14) . 2_566 ?
C2 C1 K2 72.90(13) . 2_566 ?
C3 C2 C1 120.4(2) . . ?
C3 C2 C7 121.2(2) . . ?
C1 C2 C7 118.3(2) . . ?
C3 C2 K2 78.05(14) . 2_566 ?
C1 C2 K2 80.89(13) . 2_566 ?
C7 C2 K2 110.61(16) . 2_566 ?
C2 C3 C4 121.6(2) . . ?
C2 C3 K2 76.13(14) . 2_566 ?
C4 C3 K2 80.94(15) . 2_566 ?
C5 C4 C3 118.6(2) . . ?
C5 C4 K2 80.60(15) . 2_566 ?
C3 C4 K2 73.70(14) . 2_566 ?
C4 C5 C6 121.7(2) . . ?
C4 C5 K2 74.68(15) . 2_566 ?
C6 C5 K2 77.89(14) . 2_566 ?
C5 C6 C1 120.2(2) . . ?
C5 C6 C8 120.8(2) . . ?
C1 C6 C8 119.1(2) . . ?
C5 C6 K2 77.61(14) . 2_566 ?
C1 C6 K2 73.85(13) . 2_566 ?
C8 C6 K2 120.22(18) . 2_566 ?
O2 C9 C10 120.9(2) . . ?
O2 C9 C14 121.7(2) . . ?
C10 C9 C14 117.4(2) . . ?
O2 C9 K2 47.83(10) . . ?
C10 C9 K2 104.08(14) . . ?
C14 C9 K2 116.02(15) . . ?
C11 C10 C9 120.3(2) . . ?
C11 C10 C15 121.1(2) . . ?
C9 C10 C15 118.6(2) . . ?
C11 C10 K1 72.76(14) . 2_576 ?
C9 C10 K1 79.95(13) . 2_576 ?
C15 C10 K1 120.96(16) . 2_576 ?
C11 C10 K3 77.05(14) . 2_576 ?
C9 C10 K3 132.02(15) . 2_576 ?
C15 C10 K3 66.32(14) . 2_576 ?
K1 C10 K3 62.18(4) 2_576 2_576 ?
C12 C11 C10 121.6(2) . . ?
C12 C11 K1 73.32(15) . 2_576 ?
C10 C11 K1 83.87(14) . 2_576 ?
C12 C11 K3 129.61(17) . 2_576 ?
C10 C11 K3 79.99(15) . 2_576 ?
K1 C11 K3 63.91(4) 2_576 2_576 ?
C13 C12 C11 118.6(2) . . ?
C13 C12 K1 77.32(15) . 2_576 ?
C11 C12 K1 82.50(15) . 2_576 ?
C12 C13 C14 122.0(2) . . ?
C12 C13 K1 78.16(15) . 2_576 ?
C14 C13 K1 83.64(14) . 2_576 ?
C13 C14 C9 120.2(2) . . ?
C13 C14 C16 120.4(2) . . ?
C9 C14 C16 119.3(2) . . ?
C13 C14 K1 72.15(14) . 2_576 ?
C9 C14 K1 84.50(14) . 2_576 ?
C16 C14 K1 116.52(18) . 2_576 ?
C10 C15 K3 88.56(14) . 2_576 ?
C10 C15 K1 110.23(16) . . ?
K3 C15 K1 117.94(9) 2_576 . ?
C14 C16 K3 103.31(17) . . ?
O3 C17 C18 121.1(2) . . ?
O3 C17 C22 122.0(2) . . ?
C18 C17 C22 116.9(2) . . ?
O3 C17 K3 124.46(14) . 2_575 ?
C18 C17 K3 70.34(13) . 2_575 ?
C22 C17 K3 75.15(13) . 2_575 ?
C19 C18 C17 120.7(2) . . ?
C19 C18 C23 119.9(3) . . ?
C17 C18 C23 119.4(2) . . ?
C19 C18 K3 74.37(15) . 2_575 ?
C17 C18 K3 84.35(14) . 2_575 ?
C23 C18 K3 112.22(19) . 2_575 ?
C20 C19 C18 121.9(3) . . ?
C20 C19 K3 79.16(16) . 2_575 ?
C18 C19 K3 79.88(15) . 2_575 ?
C19 C20 C21 118.2(3) . . ?
C19 C20 K3 75.14(15) . 2_575 ?
C21 C20 K3 79.38(16) . 2_575 ?
C20 C21 C22 122.2(3) . . ?
C20 C21 K3 75.20(16) . 2_575 ?
C22 C21 K3 80.89(15) . 2_575 ?
C21 C22 C17 119.7(3) . . ?
C21 C22 C24 120.4(3) . . ?
C17 C22 C24 119.9(3) . . ?
C21 C22 K3 74.05(15) . 2_575 ?
C17 C22 K3 79.84(14) . 2_575 ?
C24 C22 K3 118.18(19) . 2_575 ?
C22 C24 K2 99.12(18) . . ?
O4 C25 C26 107.0(2) . . ?
C27 C26 C25 103.5(3) . . ?
C26 C27 C28 106.3(3) . . ?
O4 C28 C27 106.8(3) . . ?

loop_
_geom_bond_atom_site_label_1
_geom_bond_atom_site_label_2
_geom_bond_distance
_geom_bond_site_symmetry_2
_geom_bond_publ_flag
K1 O1 2.5904(18) . ?
K1 O4 2.765(2) . ?
K1 O2 2.8288(18) . ?
K1 O3 2.9374(18) . ?
K1 C13 3.238(3) 2_576 ?
K1 C12 3.249(3) 2_576 ?
K1 C11 3.362(3) 2_576 ?
K1 C14 3.381(3) 2_576 ?
K1 C15 3.401(3) . ?
K1 C10 3.500(2) 2_576 ?
K2 O1 2.6045(18) . ?
K2 O2 2.6837(18) . ?
K2 O3 2.7240(18) . ?
K2 C2 3.089(2) 2_566 ?
K2 C3 3.113(2) 2_566 ?
K2 C1 3.191(2) 2_566 ?
K2 C4 3.203(3) 2_566 ?
K2 C5 3.276(3) 2_566 ?
K2 C6 3.280(3) 2_566 ?
K2 C9 3.381(2) . ?
K2 C24 3.384(4) . ?
K3 O3 2.5426(18) . ?
K3 O2 2.6004(17) . ?
K3 C19 3.068(3) 2_575 ?
K3 C20 3.117(3) 2_575 ?
K3 C18 3.136(3) 2_575 ?
K3 C21 3.169(3) 2_575 ?
K3 C15 3.230(3) 2_576 ?
K3 C22 3.254(3) 2_575 ?
K3 C17 3.314(2) 2_575 ?
K3 C16 3.364(3) . ?
K3 C11 3.489(3) 2_576 ?
K3 C10 3.525(3) 2_576 ?
O1 C1 1.309(3) . ?
O2 C9 1.310(3) . ?
O3 C17 1.307(3) . ?
O4 C28 1.419(4) . ?
O4 C25 1.431(3) . ?
C1 C6 1.422(3) . ?
C1 C2 1.428(3) . ?
C1 K2 3.191(2) 2_566 ?
C2 C3 1.386(3) . ?
C2 C7 1.505(4) . ?
C2 K2 3.089(2) 2_566 ?
C3 C4 1.389(4) . ?
C3 K2 3.113(2) 2_566 ?
C4 C5 1.388(4) . ?
C4 K2 3.203(3) 2_566 ?
C5 C6 1.391(3) . ?
C5 K2 3.276(3) 2_566 ?
C6 C8 1.503(4) . ?
C6 K2 3.280(3) 2_566 ?
C9 C10 1.421(3) . ?
C9 C14 1.423(3) . ?
C10 C11 1.396(3) . ?
C10 C15 1.497(4) . ?
C10 K1 3.500(2) 2_576 ?
C10 K3 3.525(2) 2_576 ?
C11 C12 1.389(4) . ?
C11 K1 3.362(3) 2_576 ?
C11 K3 3.489(3) 2_576 ?
C12 C13 1.377(4) . ?
C12 K1 3.249(3) 2_576 ?
C13 C14 1.395(4) . ?
C13 K1 3.238(3) 2_576 ?
C14 C16 1.501(4) . ?
C14 K1 3.381(3) 2_576 ?
C15 K3 3.230(3) 2_576 ?
C17 C18 1.424(3) . ?
C17 C22 1.424(3) . ?
C17 K3 3.314(2) 2_575 ?
C18 C19 1.384(4) . ?
C18 C23 1.504(4) . ?
C18 K3 3.136(3) 2_575 ?
C19 C20 1.376(4) . ?
C19 K3 3.068(3) 2_575 ?
C20 C21 1.384(4) . ?
C20 K3 3.117(3) 2_575 ?
C21 C22 1.397(4) . ?
C21 K3 3.169(3) 2_575 ?
C22 C24 1.493(4) . ?
C22 K3 3.254(3) 2_575 ?
C25 C26 1.503(4) . ?
C26 C27 1.439(5) . ?
C27 C28 1.494(5) . ?
